data_4337952
loop_
_publ_author_name
'Ayhan, Mehmet Menaf'
'Singh, Anu'
'Jeanneau, Erwann'
'Ahsen, Vefa'
'Zyss, Joseph'
'Ledoux-Rak, Isabelle'
'G\"urek, Ay\,se G\"ul'
'Hirel, Catherine'
'Bretonni\`ere, Yann'
'Andraud, Chantal'

_publ_section_title
;
 ABAB Homoleptic Bis(phthalocyaninato)lanthanide(III) Complexes: Original
 Octupolar Design Leading to Giant Quadratic Hyperpolarizability.
;
_journal_issue 9
_journal_name_full 'Inorganic chemistry'
_journal_page_first 4359
_journal_page_last 4370
_journal_paper_doi 10.1021/ic4031188
_journal_volume 53
_journal_year 2014
_chemical_formula_moiety 'C114 H130 Cl6 N16 S8 Y1'
_chemical_formula_sum 'C114 H130 Cl6 N16 S8 Y'
_chemical_formula_weight 2282.54
_space_group_IT_number 70
_symmetry_cell_setting orthorhombic
_symmetry_space_group_name_Hall '-F 2uv 2vw'
_symmetry_space_group_name_H-M 'F d d d :2'
_atom_sites_solution_hydrogens difmap
_atom_sites_solution_primary direct
_cell_angle_alpha 90
_cell_angle_beta 90
_cell_angle_gamma 90
_cell_formula_units_Z 8
_cell_length_a 23.1860(10)
_cell_length_b 29.276(2)
_cell_length_c 32.081(2)
_cell_measurement_reflns_used 10047
_cell_measurement_temperature 100
_cell_measurement_theta_max 29.4831
_cell_measurement_theta_min 3.3663
_cell_volume 21776(2)
_computing_cell_refinement
;
CrysAlisPro, Agilent Technologies,
Version 1.171.35.11 (release 16-05-2011 CrysAlis171 .NET)
(compiled May 16 2011,17:55:39)
;
_computing_data_collection
;
CrysAlisPro, Agilent Technologies,
Version 1.171.35.11 (release 16-05-2011 CrysAlis171 .NET)
(compiled May 16 2011,17:55:39)
;
_computing_data_reduction
;
CrysAlisPro, Agilent Technologies,
Version 1.171.35.11 (release 16-05-2011 CrysAlis171 .NET)
(compiled May 16 2011,17:55:39)
;
_computing_molecular_graphics 'CAMERON (Watkin et al., 1996)'
_computing_publication_material 'CRYSTALS (Betteridge et al., 2003)'
_computing_structure_refinement 'CRYSTALS (Betteridge et al., 2003)'
_computing_structure_solution 'SIR97 (Altomare et al., 1999)'
_diffrn_ambient_temperature 100
_diffrn_detector_area_resol_mean 10.4685
_diffrn_measured_fraction_theta_full 0.998
_diffrn_measured_fraction_theta_max 0.914
_diffrn_measurement_device_type 'Xcalibur, Atlas, Gemini ultra'
_diffrn_measurement_method \w
_diffrn_radiation_monochromator graphite
_diffrn_radiation_source 'Enhance (Mo) X-ray Source'
_diffrn_radiation_type 'Mo K\a'
_diffrn_radiation_wavelength 0.7107
_diffrn_reflns_av_R_equivalents 0.054
_diffrn_reflns_limit_h_max 31
_diffrn_reflns_limit_h_min -32
_diffrn_reflns_limit_k_max 38
_diffrn_reflns_limit_k_min -40
_diffrn_reflns_limit_l_max 43
_diffrn_reflns_limit_l_min -43
_diffrn_reflns_number 185796
_diffrn_reflns_theta_full 26.442
_diffrn_reflns_theta_max 29.547
_diffrn_reflns_theta_min 3.388
_diffrn_standards_number 0
_exptl_absorpt_coefficient_mu 0.894
_exptl_absorpt_correction_T_max 0.798
_exptl_absorpt_correction_T_min 0.738
_exptl_absorpt_correction_type analytical
_exptl_absorpt_process_details
;
CrysAlisPro, Agilent Technologies,
Version 1.171.35.11 (release 16-05-2011 CrysAlis171 .NET)
(compiled May 16 2011,17:55:39)
Analytical numeric absorption correction using a multifaceted crystal
            model based on expressions derived by R.C. Clark & J.S. Reid.
(Clark, R. C. & Reid, J. S. (1995). Acta Cryst. A51, 887-897)
;
_exptl_crystal_colour black
_exptl_crystal_density_diffrn 1.392
_exptl_crystal_density_method 'not measured'
_exptl_crystal_description prism
_exptl_crystal_F_000 9560
_exptl_crystal_size_max 0.460
_exptl_crystal_size_mid 0.449
_exptl_crystal_size_min 0.363
_refine_diff_density_max 1.90
_refine_diff_density_min -1.99
_refine_ls_extinction_method None
_refine_ls_goodness_of_fit_ref 0.9887
_refine_ls_hydrogen_treatment constr
_refine_ls_matrix_type full
_refine_ls_number_parameters 400
_refine_ls_number_reflns 6973
_refine_ls_number_restraints 111
_refine_ls_R_factor_all 0.0976
_refine_ls_R_factor_gt 0.0788
_refine_ls_shift/su_max 0.0009997
_refine_ls_shift/su_mean 0.0000495
_refine_ls_structure_factor_coef Fsqd
_refine_ls_weighting_details
;
 Method, part 1, Chebychev polynomial, (Watkin, 1994, Prince, 1982) 
 [weight] = 1.0/[A~0~*T~0~(x)+A~1~*T~1~(x) ... +A~n-1~]*T~n-1~(x)] 
 where A~i~ are the Chebychev coefficients listed below and x= Fcalc/Fmax 
 Method = Robust Weighting (Prince, 1982) 
 W = [weight] * [1-(deltaF/6*sigmaF)^2^]^2^ 
 A~i~ are: 
 719. 0.112E+04 534. 120. 
;
_refine_ls_weighting_scheme calc
_refine_ls_wR_factor_all 0.2229
_refine_ls_wR_factor_gt 0.1739
_refine_ls_wR_factor_ref 0.2229
_reflns_limit_h_max 32
_reflns_limit_h_min 0
_reflns_limit_k_max 40
_reflns_limit_k_min 0
_reflns_limit_l_max 43
_reflns_limit_l_min 0
_reflns_number_gt 5495
_reflns_number_total 6973
_reflns_threshold_expression I>2.0\s(I)
_oxford_diffrn_Wilson_B_factor 1.89
_oxford_diffrn_Wilson_scale 52.59
_oxford_refine_ls_r_factor_ref 0.0976
_oxford_refine_ls_scale 0.2400(3)
_oxford_reflns_number_all 6973
_oxford_reflns_threshold_expression_ref I>-10.0\s(I)
_cod_data_source_file ic4031188_si_005.cif
_cod_data_source_block 1
_cod_depositor_comments 'Adding full bibliography for 4337951--4337954.cif.'
_cod_original_sg_symbol_H-M 'F d d d '
_cod_original_formula_sum 'C114 H130 Cl6 N16 S8 Y1'
_cod_database_code 4337952

loop_
_symmetry_equiv_pos_as_xyz
x,y,z
-x,-y,-z
x,y+1/2,z+1/2
-x,-y+1/2,-z+1/2
x+1/2,y,z+1/2
-x+1/2,-y,-z+1/2
x+1/2,y+1/2,z
-x+1/2,-y+1/2,-z
-x,y+1/4,z+1/4
x,-y+1/4,-z+1/4
-x,y+3/4,z+3/4
x,-y+3/4,-z+3/4
-x+1/2,y+1/4,z+3/4
x+1/2,-y+1/4,-z+3/4
-x+1/2,y+3/4,z+1/4
x+1/2,-y+3/4,-z+1/4
x+1/4,-y,z+1/4
-x+1/4,y,-z+1/4
x+1/4,-y+1/2,z+3/4
-x+1/4,y+1/2,-z+3/4
x+3/4,-y,z+3/4
-x+3/4,y,-z+3/4
x+3/4,-y+1/2,z+1/4
-x+3/4,y+1/2,-z+1/4
-x+1/4,-y+3/4,z+1/2
x+1/4,y+3/4,-z+1/2
-x+1/4,-y+5/4,z+1
x+1/4,y+5/4,-z+1
-x+3/4,-y+3/4,z+1
x+3/4,y+3/4,-z+1
-x+3/4,-y+5/4,z+1/2
x+3/4,y+5/4,-z+1/2

loop_
_atom_site_label
_atom_site_type_symbol
_atom_site_fract_x
_atom_site_fract_y
_atom_site_fract_z
_atom_site_U_iso_or_equiv
_atom_site_occupancy
_atom_site_adp_type
_atom_site_refinement_flags_posn
_atom_site_refinement_flags_adp
_atom_site_disorder_assembly
_atom_site_disorder_group
Y1 Y 0.8750 0.3750 0.3750 0.0236 1.0000 Uani S T . .
N2 N 0.79704(14) 0.32774(11) 0.35129(9) 0.0282 1.0000 Uani . . . .
C3 C 0.74728(17) 0.32254(13) 0.37392(10) 0.0282 1.0000 Uani . . . .
N4 N 0.74149(14) 0.32030(11) 0.41512(9) 0.0292 1.0000 Uani . . . .
C5 C 0.78617(15) 0.32180(11) 0.44143(11) 0.0261 1.0000 Uani . . . .
N6 N 0.84307(13) 0.32842(10) 0.43204(9) 0.0254 1.0000 Uani . . . .
C7 C 0.87397(16) 0.32445(12) 0.46853(11) 0.0273 1.0000 Uani . . . .
N8 N 0.93116(13) 0.32439(10) 0.47292(9) 0.0272 1.0000 Uani . . . .
C9 C 0.96762(15) 0.32478(12) 0.44030(11) 0.0261 1.0000 Uani . . . .
C10 C 1.02991(16) 0.32117(13) 0.44465(11) 0.0303 1.0000 Uani . . . .
C11 C 1.05192(16) 0.31932(13) 0.40440(11) 0.0309 1.0000 Uani . . . .
C12 C 1.11087(17) 0.31752(16) 0.39669(14) 0.0382 1.0000 Uani . . . .
C13 C 1.14726(19) 0.31820(19) 0.43128(15) 0.0465 1.0000 Uani . . . .
C14 C 1.12505(19) 0.32025(19) 0.47186(14) 0.0437 1.0000 Uani . . . .
C15 C 1.06615(18) 0.32119(15) 0.47923(13) 0.0374 1.0000 Uani . . . .
C16 C 0.83415(17) 0.31758(12) 0.50349(11) 0.0294 1.0000 Uani . . . .
C17 C 0.77948(17) 0.31525(13) 0.48641(11) 0.0296 1.0000 Uani . . . .
C18 C 0.73050(18) 0.30871(13) 0.51091(12) 0.0327 1.0000 Uani . . . .
C19 C 0.73795(18) 0.30485(14) 0.55395(12) 0.0350 1.0000 Uani . . . .
S20 S 0.68086(5) 0.29558(5) 0.58929(3) 0.0464 1.0000 Uani . . . .
C21 C 0.6193(2) 0.28312(15) 0.55621(13) 0.0395 1.0000 Uani . . . .
C22 C 0.5850(2) 0.32417(17) 0.54275(16) 0.0502 1.0000 Uani . U . .
C23 C 0.5355(3) 0.3113(2) 0.51384(19) 0.0675 1.0000 Uani D U . .
C24 C 0.5469(6) 0.2913(8) 0.4703(4) 0.0798 0.5000 Uani D U 2 2
C25 C 0.5181(7) 0.2897(6) 0.4359(5) 0.0895 0.5000 Uani D U 2 1
C26 C 0.5625(6) 0.2975(8) 0.4713(4) 0.0749 0.5000 Uani D U 2 1
C27 C 0.4878(7) 0.2812(6) 0.4496(5) 0.0863 0.5000 Uani D U 2 2
C28 C 0.5003(9) 0.2498(7) 0.4090(6) 0.1167 0.5000 Uani D U 2 1
C29 C 0.4892(8) 0.3246(6) 0.4218(5) 0.0979 0.5000 Uani D U 2 2
C30 C 0.79416(19) 0.30897(15) 0.57152(11) 0.0359 1.0000 Uani . . . .
C31 C 0.84288(19) 0.31439(14) 0.54653(11) 0.0340 1.0000 Uani . . . .
S32 S 0.79721(6) 0.30676(5) 0.62669(3) 0.0473 1.0000 Uani . . . .
C33 C 0.8734(2) 0.30776(19) 0.63877(14) 0.0446 1.0000 Uani . U . .
C34 C 0.8781(2) 0.3069(2) 0.68633(14) 0.0500 1.0000 Uani D U . .
C35 C 0.9408(4) 0.3114(9) 0.7019(5) 0.0618 0.5000 Uani D U 1 2
C36 C 0.9423(4) 0.3046(8) 0.6991(5) 0.0548 0.5000 Uani D U 1 1
C37 C 0.9455(7) 0.3006(5) 0.7493(4) 0.0680 0.5000 Uani D U 1 2
C38 C 0.9515(6) 0.3209(5) 0.7447(3) 0.0550 0.5000 Uani D U 1 1
C39 C 0.9208(5) 0.2887(4) 0.7756(3) 0.0620 0.5000 Uani D U 1 1
C40 C 0.9114(7) 0.3360(5) 0.7750(3) 0.0781 0.5000 Uani D U 1 2
C41 C 0.9236(9) 0.3293(7) 0.8221(4) 0.0786 0.5000 Uani D U 1 2
C42 C 0.9257(7) 0.3043(5) 0.8214(3) 0.0650 0.5000 Uani D U 1 1
Cl43 Cl 0.85121(11) 0.69099(8) 0.41659(6) 0.0882 1.0000 Uani . . . .
C44 C 0.8495(6) 0.6637(4) 0.3687(4) 0.0615 0.5000 Uani . . . .
Cl45 Cl 0.77926(19) 0.66623(13) 0.34800(12) 0.0787 0.5000 Uani . . . .
H121 H 1.1254 0.3164 0.3691 0.0459 1.0000 Uiso R . . .
H131 H 1.1877 0.3176 0.4274 0.0558 1.0000 Uiso R . . .
H141 H 1.1506 0.3209 0.4948 0.0521 1.0000 Uiso R . . .
H151 H 1.0514 0.3219 0.5064 0.0451 1.0000 Uiso R . . .
H181 H 0.6939 0.3071 0.4987 0.0390 1.0000 Uiso R . . .
H211 H 0.5942 0.2633 0.5722 0.0468 1.0000 Uiso R . . .
H212 H 0.6329 0.2667 0.5315 0.0466 1.0000 Uiso R . . .
H221 H 0.5694 0.3399 0.5674 0.0597 1.0000 Uiso R . . .
H222 H 0.6106 0.3451 0.5280 0.0601 1.0000 Uiso R . . .
H241 H 0.5680 0.3134 0.4535 0.0949 0.5000 Uiso R . 2 2
H242 H 0.5694 0.2632 0.4725 0.0951 0.5000 Uiso R . 2 2
H251 H 0.4822 0.2994 0.4487 0.1080 0.5000 Uiso R . 2 1
H252 H 0.5300 0.3113 0.4146 0.1082 0.5000 Uiso R . 2 1
H261 H 0.5882 0.3220 0.4625 0.0899 0.5000 Uiso R . 2 1
H262 H 0.5847 0.2694 0.4749 0.0900 0.5000 Uiso R . 2 1
H271 H 0.4562 0.2809 0.4694 0.1041 0.5000 Uiso R . 2 2
H272 H 0.4871 0.2533 0.4339 0.1036 0.5000 Uiso R . 2 2
H281 H 0.4730 0.2603 0.3881 0.1751 0.5000 Uiso R . 2 1
H282 H 0.4824 0.2276 0.4274 0.1751 0.5000 Uiso R . 2 1
H283 H 0.5338 0.2369 0.3955 0.1751 0.5000 Uiso R . 2 1
H291 H 0.4601 0.3221 0.4002 0.1460 0.5000 Uiso R . 2 2
H292 H 0.4812 0.3509 0.4390 0.1460 0.5000 Uiso R . 2 2
H293 H 0.5265 0.3279 0.4087 0.1461 0.5000 Uiso R . 2 2
H311 H 0.8798 0.3159 0.5583 0.0409 1.0000 Uiso R . . .
H331 H 0.8916 0.3353 0.6276 0.0539 1.0000 Uiso R . . .
H332 H 0.8920 0.2808 0.6267 0.0537 1.0000 Uiso R . . .
H351 H 0.9545 0.3423 0.6965 0.0711 0.5000 Uiso R . 1 2
H352 H 0.9643 0.2898 0.6863 0.0710 0.5000 Uiso R . 1 2
H361 H 0.9646 0.3240 0.6801 0.0658 0.5000 Uiso R . 1 1
H362 H 0.9553 0.2731 0.6965 0.0658 0.5000 Uiso R . 1 1
H371 H 0.9860 0.3011 0.7579 0.0800 0.5000 Uiso R . 1 2
H372 H 0.9297 0.2704 0.7547 0.0801 0.5000 Uiso R . 1 2
H381 H 0.9925 0.3211 0.7511 0.0660 0.5000 Uiso R . 1 1
H382 H 0.9363 0.3516 0.7479 0.0660 0.5000 Uiso R . 1 1
H391 H 0.9379 0.2584 0.7732 0.0740 0.5000 Uiso R . 1 1
H392 H 0.8804 0.2875 0.7680 0.0739 0.5000 Uiso R . 1 1
H401 H 0.9234 0.3667 0.7665 0.0930 0.5000 Uiso R . 1 2
H402 H 0.8704 0.3319 0.7697 0.0930 0.5000 Uiso R . 1 2
H411 H 0.9004 0.3501 0.8385 0.1170 0.5000 Uiso R . 1 2
H412 H 0.9637 0.3352 0.8272 0.1170 0.5000 Uiso R . 1 2
H413 H 0.9149 0.2984 0.8299 0.1171 0.5000 Uiso R . 1 2
H421 H 0.8978 0.2883 0.8383 0.0981 0.5000 Uiso R . 1 1
H422 H 0.9638 0.2979 0.8318 0.0980 0.5000 Uiso R . 1 1
H423 H 0.9184 0.3366 0.8229 0.0980 0.5000 Uiso R . 1 1
H441 H 0.8502 0.6308 0.3698 0.0930 0.5000 Uiso R . . .
H341 H 0.8551 0.3319 0.6978 0.0599 0.5000 Uiso R . 1 2
H342 H 0.8627 0.2781 0.6965 0.0601 0.5000 Uiso R . 1 2
H343 H 0.8612 0.3347 0.6978 0.0600 0.5000 Uiso R . 1 1
H344 H 0.8572 0.2807 0.6973 0.0600 0.5000 Uiso R . 1 1
H231 H 0.5138 0.3391 0.5092 0.0811 0.5000 Uiso R . 2 2
H232 H 0.5117 0.2895 0.5290 0.0808 0.5000 Uiso R . 2 2
H233 H 0.5102 0.3372 0.5099 0.0811 0.5000 Uiso R . 2 1
H234 H 0.5136 0.2861 0.5257 0.0809 0.5000 Uiso R . 2 1

loop_
_atom_site_aniso_label
_atom_site_aniso_U_11
_atom_site_aniso_U_22
_atom_site_aniso_U_33
_atom_site_aniso_U_23
_atom_site_aniso_U_13
_atom_site_aniso_U_12
Y1 0.0283(3) 0.0263(3) 0.0163(3) 0.0000 0.0000 0.0000
N2 0.0356(15) 0.0316(14) 0.0174(12) -0.0024(10) -0.0017(11) 0.0000(12)
C3 0.0338(17) 0.0300(17) 0.0208(15) -0.0039(12) -0.0005(12) -0.0004(14)
N4 0.0315(14) 0.0337(15) 0.0226(14) -0.0016(11) 0.0010(11) -0.0036(12)
C5 0.0311(16) 0.0255(15) 0.0216(15) -0.0015(12) 0.0037(12) -0.0028(12)
N6 0.0287(13) 0.0260(13) 0.0216(13) -0.0001(10) -0.0006(10) -0.0001(10)
C7 0.0354(18) 0.0258(16) 0.0206(15) 0.0018(12) 0.0000(12) 0.0000(12)
N8 0.0337(15) 0.0269(13) 0.0211(13) 0.0028(10) 0.0005(11) -0.0004(11)
C9 0.0312(16) 0.0273(15) 0.0198(14) 0.0016(12) -0.0023(12) -0.0001(12)
C10 0.0336(17) 0.0326(17) 0.0246(16) 0.0039(13) -0.0024(13) 0.0008(14)
C11 0.0304(17) 0.0364(18) 0.0259(16) 0.0048(14) -0.0030(13) 0.0026(14)
C12 0.0299(18) 0.051(2) 0.034(2) 0.0058(17) -0.0001(15) 0.0052(16)
C13 0.0308(19) 0.069(3) 0.040(2) 0.008(2) -0.0030(17) 0.0034(19)
C14 0.037(2) 0.060(3) 0.034(2) 0.007(2) -0.0083(16) 0.0050(18)
C15 0.0370(19) 0.047(2) 0.0282(18) 0.0067(16) -0.0046(15) 0.0032(16)
C16 0.0383(18) 0.0301(16) 0.0199(15) 0.0012(12) 0.0048(13) -0.0020(14)
C17 0.0359(18) 0.0310(16) 0.0220(15) 0.0001(13) 0.0034(13) -0.0051(14)
C18 0.0388(19) 0.0360(18) 0.0234(16) -0.0006(13) 0.0057(14) -0.0044(15)
C19 0.043(2) 0.0404(19) 0.0219(16) 0.0000(14) 0.0076(14) -0.0056(16)
S20 0.0481(6) 0.0631(7) 0.0279(5) -0.0013(4) 0.0122(4) -0.0144(5)
C21 0.048(2) 0.040(2) 0.0310(19) -0.0043(16) 0.0115(16) -0.0126(17)
C22 0.062(3) 0.046(2) 0.043(2) -0.0083(19) 0.009(2) 0.004(2)
C23 0.067(3) 0.073(3) 0.063(3) -0.011(3) -0.008(3) 0.008(3)
C24 0.077(7) 0.089(7) 0.073(6) -0.008(6) -0.019(6) 0.006(6)
C25 0.077(7) 0.128(9) 0.064(6) -0.033(6) -0.008(6) -0.003(7)
C26 0.071(6) 0.097(7) 0.056(5) -0.035(5) -0.033(5) -0.007(6)
C27 0.078(7) 0.109(8) 0.072(7) 0.000(6) -0.009(6) 0.012(7)
C28 0.100(9) 0.157(12) 0.094(9) -0.015(9) -0.007(8) 0.006(9)
C29 0.085(8) 0.130(10) 0.078(8) -0.011(8) -0.012(7) 0.023(8)
C30 0.045(2) 0.043(2) 0.0200(16) 0.0040(14) 0.0029(14) -0.0037(16)
C31 0.043(2) 0.0382(19) 0.0213(16) 0.0026(14) 0.0008(14) 0.0003(16)
S32 0.0509(7) 0.0694(8) 0.0217(5) 0.0055(4) 0.0041(4) -0.0042(6)
C33 0.053(2) 0.055(3) 0.0262(19) 0.0068(18) -0.0006(17) -0.0028(19)
C34 0.060(3) 0.064(3) 0.0256(19) 0.0025(19) -0.0042(18) -0.004(2)
C35 0.066(6) 0.085(7) 0.035(5) 0.002(5) 0.001(5) 0.005(6)
C36 0.056(5) 0.075(6) 0.033(5) 0.000(5) -0.003(5) -0.008(5)
C37 0.070(6) 0.096(7) 0.038(5) 0.002(5) -0.010(5) 0.005(6)
C38 0.052(5) 0.077(6) 0.036(4) 0.014(5) -0.008(4) -0.010(5)
C39 0.066(5) 0.082(6) 0.039(4) 0.011(4) -0.004(4) -0.015(5)
C40 0.086(7) 0.098(7) 0.050(5) 0.000(5) -0.005(5) 0.001(6)
C41 0.084(8) 0.104(9) 0.047(6) -0.004(7) -0.009(6) -0.001(8)
C42 0.068(6) 0.089(8) 0.038(5) 0.009(6) -0.005(5) -0.012(7)
Cl43 0.1233(17) 0.0873(12) 0.0540(9) 0.0034(8) 0.0057(10) 0.0065(12)
C44 0.098(9) 0.044(5) 0.043(5) -0.002(4) 0.006(6) 0.001(5)
Cl45 0.095(3) 0.075(2) 0.067(2) 0.0009(16) 0.0052(17) 0.0034(18)

loop_
_atom_type_symbol
_atom_type_scat_dispersion_real
_atom_type_scat_dispersion_imag
_atom_type_scat_Cromer_Mann_a1
_atom_type_scat_Cromer_Mann_b1
_atom_type_scat_Cromer_Mann_a2
_atom_type_scat_Cromer_Mann_b2
_atom_type_scat_Cromer_Mann_a3
_atom_type_scat_Cromer_Mann_b3
_atom_type_scat_Cromer_Mann_a4
_atom_type_scat_Cromer_Mann_b4
_atom_type_scat_Cromer_Mann_c
_atom_type_scat_source
C 0.0033 0.0016 2.3100 20.8439 1.0200 10.2075 1.5886 0.5687 0.8650 51.6512 0.2156 'International Tables Vol C 4.2.6.8 and 6.1.1.4'
H 0.0000 0.0000 0.4930 10.5109 0.3229 26.1257 0.1402 3.1424 0.0408 57.7998 0.0030 'International Tables Vol C 4.2.6.8 and 6.1.1.4'
N 0.0061 0.0033 12.2126 0.0057 3.1322 9.8933 2.0125 28.9975 1.1663 0.5826 -11.5290 'International Tables Vol C 4.2.6.8 and 6.1.1.4'
O 0.0106 0.0060 3.0485 13.2771 2.2868 5.7011 1.5463 0.3239 0.8670 32.9089 0.2508 'International Tables Vol C 4.2.6.8 and 6.1.1.4'
Br -0.2901 2.4595 17.1789 2.1723 5.2358 16.5796 5.6377 0.2609 3.9851 41.4328 2.9557 'International Tables Vol C 4.2.6.8 and 6.1.1.4'
Y -2.7962 3.5667 17.7760 1.4029 10.2946 12.8006 5.7263 0.1256 3.2659 104.3540 1.9121 'International Tables Vol C 4.2.6.8 and 6.1.1.4'
S 0.1246 0.1234 6.9053 1.4679 5.2034 22.2151 1.4379 0.2536 1.5863 56.1720 0.8669 'International Tables Vol C 4.2.6.8 and 6.1.1.4'
Cl 0.1484 0.1585 11.4604 0.0104 7.1964 1.1662 6.2556 18.5194 1.6455 47.7784 -9.5574 'International Tables Vol C 4.2.6.8 and 6.1.1.4'

loop_
_geom_angle_atom_site_label_1
_geom_angle_site_symmetry_1
_geom_angle_atom_site_label_2
_geom_angle_atom_site_label_3
_geom_angle_site_symmetry_3
_geom_angle
_geom_angle_publ_flag
N2 12_555 Y1 N2 22_655 143.05(14) yes
N2 12_555 Y1 N2 29_654 109.59(15) yes
N2 22_655 Y1 N2 29_654 82.27(15) yes
N2 12_555 Y1 N6 12_555 71.44(10) yes
N2 22_655 Y1 N6 12_555 143.30(10) yes
N2 29_654 Y1 N6 12_555 70.31(10) yes
N2 12_555 Y1 N6 22_655 143.30(10) yes
N2 22_655 Y1 N6 22_655 71.44(10) yes
N2 29_654 Y1 N6 22_655 81.58(10) yes
N6 12_555 Y1 N6 22_655 80.59(14) yes
N2 12_555 Y1 N6 29_654 70.31(10) yes
N2 22_655 Y1 N6 29_654 81.58(10) yes
N2 29_654 Y1 N6 29_654 71.44(10) yes
N6 12_555 Y1 N6 29_654 110.73(14) yes
N6 22_655 Y1 N6 29_654 144.05(14) yes
N2 12_555 Y1 N2 . 82.27(15) yes
N2 22_655 Y1 N2 . 109.59(15) yes
N2 29_654 Y1 N2 . 143.05(14) yes
N6 12_555 Y1 N2 . 81.58(10) yes
N6 22_655 Y1 N2 . 70.31(10) yes
N2 12_555 Y1 N6 . 81.58(10) yes
N2 22_655 Y1 N6 . 70.31(10) yes
N2 29_654 Y1 N6 . 143.30(10) yes
N6 12_555 Y1 N6 . 144.05(14) yes
N6 22_655 Y1 N6 . 110.73(14) yes
N6 29_654 Y1 N2 . 143.30(10) yes
N6 29_654 Y1 N6 . 80.59(14) yes
N2 . Y1 N6 . 71.44(10) yes
C9 22_655 N2 Y1 . 121.9(2) yes
C9 22_655 N2 C3 . 107.3(3) yes
Y1 . N2 C3 . 122.0(2) yes
C11 22_655 C3 N2 . 109.5(3) yes
C11 22_655 C3 N4 . 122.4(3) yes
N2 . C3 N4 . 128.0(3) yes
C3 . N4 C5 . 123.2(3) yes
N4 . C5 N6 . 127.8(3) yes
N4 . C5 C17 . 122.4(3) yes
N6 . C5 C17 . 109.8(3) yes
C5 . N6 Y1 . 123.1(2) yes
C5 . N6 C7 . 107.6(3) yes
Y1 . N6 C7 . 122.4(2) yes
N6 . C7 N8 . 127.4(3) yes
N6 . C7 C16 . 109.5(3) yes
N8 . C7 C16 . 123.0(3) yes
C7 . N8 C9 . 122.9(3) yes
N2 22_655 C9 N8 . 126.7(3) yes
N2 22_655 C9 C10 . 110.0(3) yes
N8 . C9 C10 . 123.3(3) yes
C9 . C10 C11 . 106.2(3) yes
C9 . C10 C15 . 132.5(4) yes
C11 . C10 C15 . 121.3(4) yes
C3 22_655 C11 C10 . 106.8(3) yes
C3 22_655 C11 C12 . 131.2(4) yes
C10 . C11 C12 . 121.9(4) yes
C11 . C12 C13 . 116.9(4) yes
C11 . C12 H121 . 121.1 no
C13 . C12 H121 . 122.0 no
C12 . C13 C14 . 121.2(4) yes
C12 . C13 H131 . 119.6 no
C14 . C13 H131 . 119.2 no
C13 . C14 C15 . 121.4(4) yes
C13 . C14 H141 . 119.6 no
C15 . C14 H141 . 119.0 no
C10 . C15 C14 . 117.3(4) yes
C10 . C15 H151 . 121.4 no
C14 . C15 H151 . 121.2 no
C7 . C16 C17 . 106.3(3) yes
C7 . C16 C31 . 132.3(4) yes
C17 . C16 C31 . 121.4(3) yes
C5 . C17 C16 . 106.7(3) yes
C5 . C17 C18 . 131.3(4) yes
C16 . C17 C18 . 122.0(3) yes
C17 . C18 C19 . 117.9(4) yes
C17 . C18 H181 . 120.7 no
C19 . C18 H181 . 121.4 no
C18 . C19 S20 . 123.7(3) yes
C18 . C19 C30 . 119.8(4) yes
S20 . C19 C30 . 116.4(3) yes
C19 . S20 C21 . 104.2(2) yes
S20 . C21 C22 . 115.0(3) yes
S20 . C21 H211 . 106.4 no
C22 . C21 H211 . 108.2 no
S20 . C21 H212 . 108.7 no
C22 . C21 H212 . 109.2 no
H211 . C21 H212 . 109.1 no
C21 . C22 C23 . 112.0(4) yes
C21 . C22 H221 . 109.8 no
C23 . C22 H221 . 109.1 no
C21 . C22 H222 . 108.7 no
C23 . C22 H222 . 108.5 no
H221 . C22 H222 . 108.7 no
C22 . C23 C26 . 107.2(6) yes
C22 . C23 H233 . 109.9 no
C26 . C23 H233 . 109.5 no
C22 . C23 H234 . 110.1 no
C26 . C23 H234 . 110.9 no
H233 . C23 H234 . 109.2 no
C22 . C23 C24 . 121.2(7) yes
C22 . C23 H231 . 106.0 no
C24 . C23 H231 . 105.6 no
C22 . C23 H232 . 106.7 no
C24 . C23 H232 . 107.6 no
H231 . C23 H232 . 109.4 no
C23 . C24 C27 . 108.0(11) yes
C23 . C24 H241 . 109.8 no
C27 . C24 H241 . 109.5 no
C23 . C24 H242 . 110.1 no
C27 . C24 H242 . 110.0 no
H241 . C24 H242 . 109.4 no
C26 . C25 C28 . 135.6(17) yes
C26 . C25 H251 . 102.6 no
C28 . C25 H251 . 103.4 no
C26 . C25 H252 . 103.5 no
C28 . C25 H252 . 100.1 no
H251 . C25 H252 . 110.6 no
C25 . C26 C23 . 114.4(10) yes
C25 . C26 H261 . 107.5 no
C23 . C26 H261 . 108.1 no
C25 . C26 H262 . 108.3 no
C23 . C26 H262 . 109.0 no
H261 . C26 H262 . 109.5 no
C24 . C27 C29 . 94.1(14) yes
C24 . C27 H271 . 112.7 no
C29 . C27 H271 . 113.6 no
C24 . C27 H272 . 113.6 no
C29 . C27 H272 . 113.4 no
H271 . C27 H272 . 108.9 no
C25 . C28 H281 . 109.2 no
C25 . C28 H282 . 106.5 no
H281 . C28 H282 . 110.6 no
C25 . C28 H283 . 109.8 no
H281 . C28 H283 . 109.9 no
H282 . C28 H283 . 110.8 no
C27 . C29 H291 . 109.6 no
C27 . C29 H292 . 108.6 no
H291 . C29 H292 . 109.5 no
C27 . C29 H293 . 110.5 no
H291 . C29 H293 . 108.6 no
H292 . C29 H293 . 110.0 no
C19 . C30 C31 . 121.5(3) yes
C19 . C30 S32 . 115.4(3) yes
C31 . C30 S32 . 123.1(3) yes
C16 . C31 C30 . 117.3(4) yes
C16 . C31 H311 . 121.7 no
C30 . C31 H311 . 121.0 no
C30 . S32 C33 . 104.6(2) yes
S32 . C33 C34 . 106.5(3) yes
S32 . C33 H331 . 110.8 no
C34 . C33 H331 . 110.4 no
S32 . C33 H332 . 109.5 no
C34 . C33 H332 . 110.4 no
H331 . C33 H332 . 109.2 no
C33 . C34 C36 . 109.5(7) yes
C33 . C34 H343 . 109.6 no
C36 . C34 H343 . 109.0 no
C33 . C34 H344 . 109.8 no
C36 . C34 H344 . 110.3 no
H343 . C34 H344 . 108.7 no
C33 . C34 C35 . 112.9(7) yes
C33 . C34 H341 . 109.0 no
C35 . C34 H341 . 109.1 no
C33 . C34 H342 . 108.8 no
C35 . C34 H342 . 108.1 no
H341 . C34 H342 . 108.8 no
C34 . C35 C37 . 111.5(12) yes
C34 . C35 H351 . 109.3 no
C37 . C35 H351 . 109.8 no
C34 . C35 H352 . 107.8 no
C37 . C35 H352 . 109.3 no
H351 . C35 H352 . 109.1 no
C34 . C36 C38 . 111.5(10) yes
C34 . C36 H361 . 108.6 no
C38 . C36 H361 . 109.5 no
C34 . C36 H362 . 108.6 no
C38 . C36 H362 . 109.2 no
H361 . C36 H362 . 109.3 no
C35 . C37 C40 . 110.4(13) yes
C35 . C37 H371 . 109.9 no
C40 . C37 H371 . 109.1 no
C35 . C37 H372 . 109.4 no
C40 . C37 H372 . 108.8 no
H371 . C37 H372 . 109.1 no
C36 . C38 C39 . 110.7(13) yes
C36 . C38 H381 . 109.6 no
C39 . C38 H381 . 108.7 no
C36 . C38 H382 . 109.4 no
C39 . C38 H382 . 109.5 no
H381 . C38 H382 . 108.9 no
C38 . C39 C42 . 113.4(10) yes
C38 . C39 H391 . 108.5 no
C42 . C39 H391 . 108.3 no
C38 . C39 H392 . 108.0 no
C42 . C39 H392 . 108.7 no
H391 . C39 H392 . 110.0 no
C37 . C40 C41 . 110.1(12) yes
C37 . C40 H401 . 108.9 no
C41 . C40 H401 . 109.6 no
C37 . C40 H402 . 108.8 no
C41 . C40 H402 . 109.5 no
H401 . C40 H402 . 109.9 no
C40 . C41 H411 . 110.5 no
C40 . C41 H412 . 108.7 no
H411 . C41 H412 . 109.3 no
C40 . C41 H413 . 109.6 no
H411 . C41 H413 . 109.5 no
H412 . C41 H413 . 109.2 no
C39 . C42 H421 . 110.0 no
C39 . C42 H422 . 110.0 no
H421 . C42 H422 . 108.9 no
C39 . C42 H423 . 109.1 no
H421 . C42 H423 . 109.4 no
H422 . C42 H423 . 109.4 no
C44 22_655 Cl43 C44 . 41.5(8) yes
Cl43 22_655 C44 Cl43 . 109.8(7) yes
Cl43 22_655 C44 C44 22_655 66.4(9) yes
Cl43 . C44 C44 22_655 72.1(9) yes
Cl43 22_655 C44 Cl45 . 109.4(6) yes
Cl43 . C44 Cl45 . 109.7(7) yes
C44 22_655 C44 Cl45 . 175.8(12) yes
Cl43 22_655 C44 H441 . 117.1 no
Cl43 . C44 H441 . 115.4 no
C44 22_655 C44 H441 . 88.4 no
Cl45 . C44 H441 . 94.1 no

loop_
_geom_bond_atom_site_label_1
_geom_bond_atom_site_label_2
_geom_bond_site_symmetry_2
_geom_bond_distance
_geom_bond_publ_flag
Y1 N2 12_555 2.400(3) yes
Y1 N2 22_655 2.400(3) yes
Y1 N2 29_654 2.400(3) yes
Y1 N6 12_555 2.399(3) yes
Y1 N6 22_655 2.399(3) yes
Y1 N6 29_654 2.399(3) yes
Y1 N2 . 2.400(3) yes
Y1 N6 . 2.399(3) yes
N2 C9 22_655 1.380(4) yes
N2 C3 . 1.372(5) yes
C3 C11 22_655 1.461(5) yes
C3 N4 . 1.330(4) yes
N4 C5 . 1.337(5) yes
C5 N6 . 1.367(4) yes
C5 C17 . 1.464(5) yes
N6 C7 . 1.377(4) yes
C7 N8 . 1.333(5) yes
C7 C16 . 1.467(5) yes
N8 C9 . 1.345(5) yes
C9 C10 . 1.455(5) yes
C10 C11 . 1.389(5) yes
C10 C15 . 1.392(5) yes
C11 C12 . 1.390(5) yes
C12 C13 . 1.394(6) yes
C12 H121 . 0.946 no
C13 C14 . 1.401(7) yes
C13 H131 . 0.946 no
C14 C15 . 1.386(6) yes
C14 H141 . 0.945 no
C15 H151 . 0.936 no
C16 C17 . 1.383(5) yes
C16 C31 . 1.399(5) yes
C17 C18 . 1.394(5) yes
C18 C19 . 1.396(5) yes
C18 H181 . 0.934 no
C19 S20 . 1.764(4) yes
C19 C30 . 1.425(6) yes
S20 C21 . 1.815(5) yes
C21 C22 . 1.504(7) yes
C21 H211 . 0.970 no
C21 H212 . 0.980 no
C22 C23 . 1.524(8) yes
C22 H221 . 0.983 no
C22 H222 . 0.975 no
C23 C26 . 1.555(9) yes
C23 H233 . 0.969 no
C23 H234 . 0.972 no
C23 C24 . 1.537(9) yes
C23 H231 . 0.969 no
C23 H232 . 0.973 no
C24 C27 . 1.552(9) yes
C24 H241 . 0.972 no
C24 H242 . 0.976 no
C25 C26 . 1.549(9) yes
C25 C28 . 1.512(9) yes
C25 H251 . 0.972 no
C25 H252 . 0.971 no
C26 H261 . 0.974 no
C26 H262 . 0.975 no
C27 C29 . 1.551(9) yes
C27 H271 . 0.971 no
C27 H272 . 0.960 no
C28 H281 . 0.971 no
C28 H282 . 0.971 no
C28 H283 . 0.966 no
C29 H291 . 0.970 no
C29 H292 . 0.967 no
C29 H293 . 0.965 no
C30 C31 . 1.394(5) yes
C30 S32 . 1.772(4) yes
C31 H311 . 0.937 no
S32 C33 . 1.808(5) yes
C33 C34 . 1.530(6) yes
C33 H331 . 0.979 no
C33 H332 . 0.979 no
C34 C36 . 1.545(7) yes
C34 H343 . 0.976 no
C34 H344 . 0.973 no
C34 C35 . 1.542(9) yes
C34 H341 . 0.977 no
C34 H342 . 0.974 no
C35 C37 . 1.557(9) yes
C35 H351 . 0.974 no
C35 H352 . 0.976 no
C36 C38 . 1.556(9) yes
C36 H361 . 0.980 no
C36 H362 . 0.973 no
C37 C40 . 1.544(9) yes
C37 H371 . 0.978 no
C37 H372 . 0.972 no
C38 C39 . 1.540(8) yes
C38 H381 . 0.973 no
C38 H382 . 0.970 no
C39 C42 . 1.543(9) yes
C39 H391 . 0.974 no
C39 H392 . 0.969 no
C40 C41 . 1.548(9) yes
C40 H401 . 0.980 no
C40 H402 . 0.974 no
C41 H411 . 0.966 no
C41 H412 . 0.960 no
C41 H413 . 0.962 no
C42 H421 . 0.964 no
C42 H422 . 0.963 no
C42 H423 . 0.963 no
Cl43 C44 22_655 1.797(13) yes
Cl43 C44 . 1.731(11) yes
C44 C44 22_655 1.25(3) yes
C44 Cl45 . 1.760(14) yes
C44 H441 . 0.965 no

loop_
_geom_hbond_atom_site_label_D
_geom_hbond_atom_site_label_H
_geom_hbond_atom_site_label_A
_geom_hbond_site_symmetry_A
_geom_hbond_angle_DHA
_geom_hbond_distance_DH
_geom_hbond_distance_HA
_geom_hbond_distance_DA
_geom_hbond_publ_flag
C28 H272 C27 . 125.5(18) 0.863 0.960 1.621(13) yes
C29 H292 C41 16_456 133.0(5) 0.967 2.466 3.204(13) yes
